data_4112096
loop_
_publ_author_name
'Chunming Cui'
'Marilyn M. Olmstead'
'James C. Fettinger'
'Geoffrey H. Spikes'
'Philip P. Power'

_publ_section_title
;
 Reactions of the Heavier Group 14 Element Alkyne Analogues Ar'EEAr' (Ar'
 = C6H3-2,6(C6H3-2,6-Pri2)2; E = Ge, Sn) with Unsaturated Molecules:
 Probing the Character of the EE Multiple Bonds
;
_journal_name_full 'Journal of the American Chemical Society'
_journal_page_first 17530
_journal_page_last 17541
_journal_paper_doi 10.1021/ja055372s
_journal_volume 127
_journal_year 2005
_chemical_formula_moiety 'C72 H104 Ge2 N4 Si3, C6 H14'
_chemical_formula_sum 'C78 H118 Ge2 N4 Si3'
_chemical_formula_weight 1341.21
_chemical_name_common Dipp*Ge(CHSiMe3)(n2CHSiMe3)2GeDipp*.n-hexane
_chemical_name_systematic
; 
 ? 
;
_space_group_IT_number 2
_symmetry_cell_setting triclinic
_symmetry_space_group_name_Hall '-P 1'
_symmetry_space_group_name_H-M 'P -1'
_atom_sites_solution_hydrogens geom
_atom_sites_solution_primary Patterson
_atom_sites_solution_secondary difmap
_audit_creation_method SHELXL-97
_cell_angle_alpha 80.746(3)
_cell_angle_beta 80.117(3)
_cell_angle_gamma 83.322(4)
_cell_formula_units_Z 2
_cell_length_a 12.8515(9)
_cell_length_b 14.9117(11)
_cell_length_c 20.4565(15)
_cell_measurement_reflns_used 986
_cell_measurement_temperature 150(2)
_cell_measurement_theta_max 20.0
_cell_measurement_theta_min 2.4
_cell_volume 3795.9(5)
_computing_cell_refinement SMART
_computing_data_collection 'SMART 5.054 (Bruker, 2002)'
_computing_data_reduction 'SAINT 6.45A (Bruker, 2003)'
_computing_molecular_graphics 'SHELXTL 5.1, XP (Sheldrick, 1994)'
_computing_publication_material SHELXL97
_computing_structure_refinement 'SHELXL97 (Sheldrick, 1997)'
_computing_structure_solution 'SHELXS97 (Sheldrick, 1990)'
_diffrn_ambient_temperature 150(2)
_diffrn_detector_area_resol_mean 8.3
_diffrn_measured_fraction_theta_full 0.996
_diffrn_measured_fraction_theta_max 0.996
_diffrn_measurement_device_type 'Bruker SMART 1000'
_diffrn_measurement_method \w
_diffrn_radiation_monochromator graphite
_diffrn_radiation_source 'fine-focus sealed tube'
_diffrn_radiation_type MoK\a
_diffrn_radiation_wavelength 0.71073
_diffrn_reflns_av_R_equivalents 0.0269
_diffrn_reflns_av_sigmaI/netI 0.0342
_diffrn_reflns_limit_h_max 16
_diffrn_reflns_limit_h_min -16
_diffrn_reflns_limit_k_max 19
_diffrn_reflns_limit_k_min -18
_diffrn_reflns_limit_l_max 26
_diffrn_reflns_limit_l_min -26
_diffrn_reflns_number 41348
_diffrn_reflns_theta_full 27.48
_diffrn_reflns_theta_max 27.48
_diffrn_reflns_theta_min 1.60
_diffrn_standards_number 0
_exptl_absorpt_coefficient_mu 0.882
_exptl_absorpt_correction_T_max 0.879
_exptl_absorpt_correction_T_min 0.778
_exptl_absorpt_correction_type multi-scan
_exptl_absorpt_process_details 'SADABS 2.10 (Sheldrick, 2003)'
_exptl_crystal_colour yellow
_exptl_crystal_density_diffrn 1.173
_exptl_crystal_description plate
_exptl_crystal_F_000 1440
_exptl_crystal_size_max 0.30
_exptl_crystal_size_mid 0.23
_exptl_crystal_size_min 0.15
_refine_diff_density_max 1.271
_refine_diff_density_min -0.639
_refine_diff_density_rms 0.062
_refine_ls_extinction_method none
_refine_ls_goodness_of_fit_ref 1.023
_refine_ls_hydrogen_treatment constr
_refine_ls_matrix_type full
_refine_ls_number_parameters 827
_refine_ls_number_reflns 17358
_refine_ls_number_restraints 0
_refine_ls_restrained_S_all 1.023
_refine_ls_R_factor_all 0.0514
_refine_ls_R_factor_gt 0.0356
_refine_ls_shift/su_max 0.001
_refine_ls_shift/su_mean 0.000
_refine_ls_structure_factor_coef Fsqd
_refine_ls_weighting_details 'calc w=1/[\s^2^(Fo^2^)+(0.0446P)^2^+2.2180P] where P=(Fo^2^+2Fc^2^)/3'
_refine_ls_weighting_scheme calc
_refine_ls_wR_factor_gt 0.0853
_refine_ls_wR_factor_ref 0.0937
_reflns_number_gt 13971
_reflns_number_total 17358
_reflns_threshold_expression I>2\s(I)
_cod_data_source_file ja055372ssi20050805_074850.cif
_cod_data_source_block mn1592
_cod_database_code 4112096

loop_
_symmetry_equiv_pos_as_xyz
'x, y, z'
'-x, -y, -z'

loop_
_atom_site_label
_atom_site_type_symbol
_atom_site_fract_x
_atom_site_fract_y
_atom_site_fract_z
_atom_site_U_iso_or_equiv
_atom_site_adp_type
_atom_site_occupancy
_atom_site_symmetry_multiplicity
_atom_site_calc_flag
_atom_site_refinement_flags
_atom_site_disorder_assembly
_atom_site_disorder_group
Ge1 Ge 0.197613(15) 0.299926(13) 0.281886(9) 0.01832(5) Uani 1 1 d . . .
Ge2 Ge 0.161515(15) 0.161975(13) 0.227035(9) 0.01752(5) Uani 1 1 d . . .
Si1 Si 0.42544(5) 0.29206(5) 0.02744(3) 0.03352(14) Uani 1 1 d . . .
Si2 Si -0.06594(5) 0.40869(4) 0.13006(3) 0.03063(13) Uani 1 1 d . . .
Si3 Si -0.00443(4) 0.19584(4) 0.37156(3) 0.02277(11) Uani 1 1 d . . .
N1 N 0.28496(12) 0.22612(11) 0.22127(8) 0.0211(3) Uani 1 1 d . . .
N2 N 0.34212(13) 0.27018(12) 0.16321(9) 0.0265(4) Uani 1 1 d . . .
N3 N 0.09743(13) 0.35002(11) 0.22628(8) 0.0251(4) Uani 1 1 d . . .
N4 N 0.07509(13) 0.28111(12) 0.19771(8) 0.0239(3) Uani 1 1 d . . .
C1 C 0.24168(15) 0.38189(13) 0.33667(9) 0.0213(4) Uani 1 1 d . . .
C2 C 0.19491(16) 0.47272(13) 0.33706(10) 0.0246(4) Uani 1 1 d . . .
C3 C 0.21410(18) 0.52258(15) 0.38554(11) 0.0311(5) Uani 1 1 d . . .
H3 H 0.1840 0.5839 0.3850 0.037 Uiso 1 1 calc R . .
C4 C 0.27533(19) 0.48536(16) 0.43389(11) 0.0345(5) Uani 1 1 d . . .
H4 H 0.2830 0.5188 0.4683 0.041 Uiso 1 1 calc R . .
C5 C 0.32524(18) 0.39888(15) 0.43156(10) 0.0309(5) Uani 1 1 d . . .
H5 H 0.3697 0.3738 0.4638 0.037 Uiso 1 1 calc R . .
C6 C 0.31211(16) 0.34709(14) 0.38296(10) 0.0240(4) Uani 1 1 d . . .
C7 C 0.39059(16) 0.26367(14) 0.38114(10) 0.0264(4) Uani 1 1 d . . .
C8 C 0.37428(17) 0.18434(15) 0.42836(11) 0.0285(4) Uani 1 1 d . . .
C9 C 0.45907(18) 0.11794(16) 0.43504(12) 0.0357(5) Uani 1 1 d . . .
H9 H 0.4491 0.0645 0.4668 0.043 Uiso 1 1 calc R . .
C10 C 0.55744(19) 0.12847(18) 0.39631(13) 0.0415(6) Uani 1 1 d . . .
H10 H 0.6142 0.0823 0.4014 0.050 Uiso 1 1 calc R . .
C11 C 0.57308(19) 0.20605(18) 0.35034(13) 0.0406(6) Uani 1 1 d . . .
H11 H 0.6408 0.2123 0.3237 0.049 Uiso 1 1 calc R . .
C12 C 0.49179(17) 0.27545(16) 0.34215(11) 0.0323(5) Uani 1 1 d . . .
C13 C 0.26911(18) 0.17314(15) 0.47467(11) 0.0326(5) Uani 1 1 d . . .
H13 H 0.2143 0.2183 0.4556 0.039 Uiso 1 1 calc R . .
C14 C 0.2753(2) 0.19373(19) 0.54492(12) 0.0455(6) Uani 1 1 d . . .
H14A H 0.2910 0.2571 0.5420 0.068 Uiso 1 1 calc R . .
H14B H 0.3316 0.1527 0.5636 0.068 Uiso 1 1 calc R . .
H14C H 0.2073 0.1845 0.5740 0.068 Uiso 1 1 calc R . .
C15 C 0.2317(2) 0.07820(16) 0.48103(13) 0.0406(6) Uani 1 1 d . . .
H15A H 0.2349 0.0616 0.4362 0.061 Uiso 1 1 calc R . .
H15B H 0.1585 0.0782 0.5045 0.061 Uiso 1 1 calc R . .
H15C H 0.2776 0.0338 0.5064 0.061 Uiso 1 1 calc R . .
C16 C 0.51675(19) 0.36541(18) 0.29711(13) 0.0405(6) Uani 1 1 d . . .
H16 H 0.4483 0.4045 0.2951 0.049 Uiso 1 1 calc R . .
C17 C 0.5885(2) 0.4157(2) 0.32834(15) 0.0555(7) Uani 1 1 d . . .
H17A H 0.6022 0.4739 0.3000 0.083 Uiso 1 1 calc R . .
H17B H 0.6557 0.3782 0.3319 0.083 Uiso 1 1 calc R . .
H17C H 0.5534 0.4271 0.3731 0.083 Uiso 1 1 calc R . .
C18 C 0.5657(2) 0.3523(2) 0.22549(13) 0.0561(8) Uani 1 1 d . . .
H18A H 0.5159 0.3247 0.2051 0.084 Uiso 1 1 calc R . .
H18B H 0.6316 0.3121 0.2261 0.084 Uiso 1 1 calc R . .
H18C H 0.5810 0.4116 0.1993 0.084 Uiso 1 1 calc R . .
C19 C 0.13049(17) 0.52843(13) 0.28710(10) 0.0259(4) Uani 1 1 d . . .
C20 C 0.02515(17) 0.56215(14) 0.30992(11) 0.0294(4) Uani 1 1 d . . .
C21 C -0.02719(19) 0.62744(15) 0.26670(12) 0.0364(5) Uani 1 1 d . . .
H21 H -0.0981 0.6503 0.2812 0.044 Uiso 1 1 calc R . .
C22 C 0.0226(2) 0.65925(15) 0.20325(12) 0.0394(6) Uani 1 1 d . . .
H22 H -0.0141 0.7038 0.1746 0.047 Uiso 1 1 calc R . .
C23 C 0.1254(2) 0.62657(15) 0.18131(12) 0.0368(5) Uani 1 1 d . . .
H23 H 0.1588 0.6490 0.1376 0.044 Uiso 1 1 calc R . .
C24 C 0.18136(18) 0.56097(14) 0.22223(11) 0.0301(5) Uani 1 1 d . . .
C25 C -0.03350(18) 0.53223(16) 0.38016(11) 0.0337(5) Uani 1 1 d . . .
H25 H 0.0137 0.4838 0.4033 0.040 Uiso 1 1 calc R . .
C26 C -0.0564(2) 0.6118(2) 0.42148(14) 0.0521(7) Uani 1 1 d . . .
H26A H 0.0104 0.6358 0.4240 0.078 Uiso 1 1 calc R . .
H26B H -0.0913 0.5901 0.4668 0.078 Uiso 1 1 calc R . .
H26C H -0.1028 0.6603 0.3999 0.078 Uiso 1 1 calc R . .
C27 C -0.1365(2) 0.49149(18) 0.37845(13) 0.0421(6) Uani 1 1 d . . .
H27A H -0.1211 0.4407 0.3522 0.063 Uiso 1 1 calc R . .
H27B H -0.1855 0.5384 0.3577 0.063 Uiso 1 1 calc R . .
H27C H -0.1688 0.4693 0.4243 0.063 Uiso 1 1 calc R . .
C28 C 0.29741(19) 0.53271(16) 0.19792(11) 0.0348(5) Uani 1 1 d . . .
H28 H 0.3182 0.4756 0.2275 0.042 Uiso 1 1 calc R . .
C29 C 0.3668(2) 0.6052(3) 0.20596(19) 0.0732(10) Uani 1 1 d . . .
H29A H 0.3544 0.6159 0.2528 0.110 Uiso 1 1 calc R . .
H29B H 0.3491 0.6620 0.1771 0.110 Uiso 1 1 calc R . .
H29C H 0.4416 0.5842 0.1932 0.110 Uiso 1 1 calc R . .
C30 C 0.3181(2) 0.5116(2) 0.12626(13) 0.0509(7) Uani 1 1 d . . .
H30A H 0.2735 0.4643 0.1223 0.076 Uiso 1 1 calc R . .
H30B H 0.3930 0.4899 0.1146 0.076 Uiso 1 1 calc R . .
H30C H 0.3012 0.5670 0.0957 0.076 Uiso 1 1 calc R . .
C31 C 0.17849(14) 0.04715(12) 0.18644(9) 0.0191(4) Uani 1 1 d . . .
C32 C 0.12159(15) 0.03141(13) 0.13660(9) 0.0214(4) Uani 1 1 d . . .
C33 C 0.15839(16) -0.04011(14) 0.09913(10) 0.0267(4) Uani 1 1 d . . .
H33 H 0.1206 -0.0494 0.0651 0.032 Uiso 1 1 calc R . .
C34 C 0.24784(17) -0.09717(15) 0.11030(11) 0.0313(5) Uani 1 1 d . . .
H34 H 0.2746 -0.1424 0.0823 0.038 Uiso 1 1 calc R . .
C35 C 0.29760(17) -0.08718(14) 0.16295(11) 0.0290(4) Uani 1 1 d . . .
H35 H 0.3568 -0.1286 0.1726 0.035 Uiso 1 1 calc R . .
C36 C 0.26370(15) -0.01826(13) 0.20247(10) 0.0219(4) Uani 1 1 d . . .
C37 C 0.31758(16) -0.02738(13) 0.26337(10) 0.0249(4) Uani 1 1 d . . .
C38 C 0.42136(17) -0.00182(15) 0.25701(11) 0.0299(5) Uani 1 1 d . . .
C39 C 0.4752(2) -0.02504(17) 0.31205(13) 0.0401(6) Uani 1 1 d . . .
H39 H 0.5453 -0.0081 0.3085 0.048 Uiso 1 1 calc R . .
C40 C 0.4285(2) -0.07216(17) 0.37162(13) 0.0437(6) Uani 1 1 d . . .
H40 H 0.4661 -0.0869 0.4086 0.052 Uiso 1 1 calc R . .
C41 C 0.3272(2) -0.09784(16) 0.37740(12) 0.0383(5) Uani 1 1 d . . .
H41 H 0.2955 -0.1295 0.4188 0.046 Uiso 1 1 calc R . .
C42 C 0.27049(18) -0.07826(14) 0.32361(11) 0.0294(5) Uani 1 1 d . . .
C43 C 0.47742(17) 0.04689(16) 0.19194(12) 0.0352(5) Uani 1 1 d . . .
H43 H 0.4227 0.0722 0.1629 0.042 Uiso 1 1 calc R . .
C44 C 0.5578(2) -0.0186(2) 0.15405(15) 0.0510(7) Uani 1 1 d . . .
H44A H 0.5212 -0.0680 0.1444 0.076 Uiso 1 1 calc R . .
H44B H 0.6123 -0.0444 0.1817 0.076 Uiso 1 1 calc R . .
H44C H 0.5912 0.0147 0.1119 0.076 Uiso 1 1 calc R . .
C45 C 0.53277(18) 0.12630(17) 0.20424(13) 0.0409(6) Uani 1 1 d . . .
H45A H 0.4816 0.1669 0.2296 0.061 Uiso 1 1 calc R . .
H45B H 0.5619 0.1602 0.1611 0.061 Uiso 1 1 calc R . .
H45C H 0.5904 0.1028 0.2299 0.061 Uiso 1 1 calc R . .
C46 C 0.16519(19) -0.11905(15) 0.32910(11) 0.0343(5) Uani 1 1 d . . .
H46 H 0.1202 -0.0770 0.2998 0.041 Uiso 1 1 calc R . .
C47 C 0.1038(2) -0.1312(2) 0.40043(13) 0.0527(7) Uani 1 1 d . . .
H47A H 0.1004 -0.0745 0.4195 0.079 Uiso 1 1 calc R . .
H47B H 0.1400 -0.1809 0.4280 0.079 Uiso 1 1 calc R . .
H47C H 0.0318 -0.1458 0.3994 0.079 Uiso 1 1 calc R . .
C48 C 0.1831(2) -0.21214(17) 0.30414(14) 0.0476(6) Uani 1 1 d . . .
H48A H 0.2143 -0.2044 0.2566 0.071 Uiso 1 1 calc R . .
H48B H 0.1150 -0.2383 0.3097 0.071 Uiso 1 1 calc R . .
H48C H 0.2312 -0.2532 0.3302 0.071 Uiso 1 1 calc R . .
C49 C 0.01799(15) 0.08023(13) 0.12036(10) 0.0214(4) Uani 1 1 d . . .
C50 C -0.07739(16) 0.06415(14) 0.16515(10) 0.0245(4) Uani 1 1 d . . .
C51 C -0.17274(17) 0.10004(15) 0.14343(12) 0.0317(5) Uani 1 1 d . . .
H51 H -0.2375 0.0907 0.1729 0.038 Uiso 1 1 calc R . .
C52 C -0.17563(18) 0.14868(16) 0.08036(12) 0.0349(5) Uani 1 1 d . . .
H52 H -0.2418 0.1720 0.0668 0.042 Uiso 1 1 calc R . .
C53 C -0.08270(18) 0.16354(15) 0.03685(11) 0.0305(5) Uani 1 1 d . . .
H53 H -0.0856 0.1968 -0.0066 0.037 Uiso 1 1 calc R . .
C54 C 0.01577(16) 0.13043(14) 0.05573(10) 0.0250(4) Uani 1 1 d . . .
C55 C -0.07845(16) 0.00477(14) 0.23356(10) 0.0272(4) Uani 1 1 d . . .
H55 H -0.0198 0.0215 0.2544 0.033 Uiso 1 1 calc R . .
C56 C -0.18212(17) 0.01846(17) 0.28236(11) 0.0357(5) Uani 1 1 d . . .
H56A H -0.1738 -0.0152 0.3267 0.053 Uiso 1 1 calc R . .
H56B H -0.2399 -0.0042 0.2659 0.053 Uiso 1 1 calc R . .
H56C H -0.1988 0.0836 0.2857 0.053 Uiso 1 1 calc R . .
C57 C -0.0576(2) -0.09673(16) 0.22710(12) 0.0371(5) Uani 1 1 d . . .
H57A H 0.0104 -0.1076 0.1981 0.056 Uiso 1 1 calc R . .
H57B H -0.1146 -0.1154 0.2075 0.056 Uiso 1 1 calc R . .
H57C H -0.0551 -0.1323 0.2716 0.056 Uiso 1 1 calc R . .
C58 C 0.11615(17) 0.15108(15) 0.00637(10) 0.0287(4) Uani 1 1 d . . .
H58 H 0.1786 0.1254 0.0288 0.034 Uiso 1 1 calc R . .
C59 C 0.1228(2) 0.25430(16) -0.01321(12) 0.0408(6) Uani 1 1 d . . .
H59A H 0.1209 0.2823 0.0272 0.061 Uiso 1 1 calc R . .
H59B H 0.0625 0.2809 -0.0357 0.061 Uiso 1 1 calc R . .
H59C H 0.1891 0.2655 -0.0437 0.061 Uiso 1 1 calc R . .
C60 C 0.1227(2) 0.10600(18) -0.05648(12) 0.0432(6) Uani 1 1 d . . .
H60A H 0.1178 0.0403 -0.0435 0.065 Uiso 1 1 calc R . .
H60B H 0.1903 0.1165 -0.0856 0.065 Uiso 1 1 calc R . .
H60C H 0.0641 0.1323 -0.0806 0.065 Uiso 1 1 calc R . .
C61 C 0.33732(17) 0.24731(15) 0.10651(11) 0.0295(5) Uani 1 1 d . . .
H61 H 0.2874 0.2062 0.1040 0.035 Uiso 1 1 calc R . .
C62 C 0.3594(2) 0.39145(17) -0.02233(12) 0.0400(6) Uani 1 1 d . . .
H62A H 0.4050 0.4077 -0.0652 0.060 Uiso 1 1 calc R . .
H62B H 0.3470 0.4435 0.0027 0.060 Uiso 1 1 calc R . .
H62C H 0.2914 0.3754 -0.0306 0.060 Uiso 1 1 calc R . .
C63 C 0.5505(2) 0.3266(2) 0.04616(14) 0.0513(7) Uani 1 1 d . . .
H63A H 0.5960 0.3470 0.0041 0.077 Uiso 1 1 calc R . .
H63B H 0.5875 0.2745 0.0711 0.077 Uiso 1 1 calc R . .
H63C H 0.5338 0.3765 0.0732 0.077 Uiso 1 1 calc R . .
C64 C 0.4555(3) 0.1945(2) -0.02232(15) 0.0604(8) Uani 1 1 d . . .
H64A H 0.4980 0.2143 -0.0657 0.091 Uiso 1 1 calc R . .
H64B H 0.3890 0.1743 -0.0295 0.091 Uiso 1 1 calc R . .
H64C H 0.4953 0.1439 0.0023 0.091 Uiso 1 1 calc R . .
C65 C 0.00298(17) 0.29435(14) 0.15791(10) 0.0272(4) Uani 1 1 d . . .
H65 H -0.0155 0.2427 0.1422 0.033 Uiso 1 1 calc R . .
C66 C 0.0365(2) 0.48331(17) 0.08270(12) 0.0413(6) Uani 1 1 d . . .
H66A H 0.0865 0.4909 0.1121 0.062 Uiso 1 1 calc R . .
H66B H 0.0021 0.5431 0.0668 0.062 Uiso 1 1 calc R . .
H66C H 0.0747 0.4553 0.0443 0.062 Uiso 1 1 calc R . .
C67 C -0.1452(2) 0.46389(18) 0.19957(13) 0.0432(6) Uani 1 1 d . . .
H67A H -0.0985 0.4744 0.2302 0.065 Uiso 1 1 calc R . .
H67B H -0.1991 0.4242 0.2239 0.065 Uiso 1 1 calc R . .
H67C H -0.1800 0.5224 0.1814 0.065 Uiso 1 1 calc R . .
C68 C -0.1603(2) 0.38763(17) 0.07445(13) 0.0428(6) Uani 1 1 d . . .
H68A H -0.1999 0.4453 0.0595 0.064 Uiso 1 1 calc R . .
H68B H -0.2099 0.3445 0.0995 0.064 Uiso 1 1 calc R . .
H68C H -0.1202 0.3621 0.0354 0.064 Uiso 1 1 calc R . .
C69 C 0.13233(15) 0.18381(13) 0.32128(9) 0.0198(4) Uani 1 1 d . . .
H69 H 0.1813 0.1423 0.3482 0.024 Uiso 1 1 calc R . .
C70 C -0.10790(16) 0.24764(16) 0.31962(11) 0.0306(5) Uani 1 1 d . . .
H70A H -0.1766 0.2544 0.3486 0.046 Uiso 1 1 calc R . .
H70B H -0.1124 0.2081 0.2865 0.046 Uiso 1 1 calc R . .
H70C H -0.0890 0.3077 0.2964 0.046 Uiso 1 1 calc R . .
C71 C -0.0469(2) 0.08295(16) 0.41546(11) 0.0366(5) Uani 1 1 d . . .
H71A H -0.1207 0.0908 0.4375 0.055 Uiso 1 1 calc R . .
H71B H -0.0013 0.0583 0.4491 0.055 Uiso 1 1 calc R . .
H71C H -0.0410 0.0406 0.3827 0.055 Uiso 1 1 calc R . .
C72 C -0.00401(18) 0.26984(16) 0.43745(11) 0.0321(5) Uani 1 1 d . . .
H72A H -0.0772 0.2877 0.4568 0.048 Uiso 1 1 calc R . .
H72B H 0.0315 0.3246 0.4172 0.048 Uiso 1 1 calc R . .
H72C H 0.0339 0.2359 0.4728 0.048 Uiso 1 1 calc R . .
C73 C 0.5856(4) 0.3360(3) 0.5207(2) 0.0929(13) Uani 1 1 d . . .
C74A C 0.5653(4) 0.3294(3) 0.5984(3) 0.0678(14) Uani 0.67 1 d P A 1
C74B C 0.4976(10) 0.3734(8) 0.5738(5) 0.072(3) Uani 0.33 1 d P A 2
C75 C 0.4627(4) 0.3121(3) 0.6303(2) 0.0975(14) Uani 1 1 d . . .
C76 C 0.4269(4) 0.3063(3) 0.6994(3) 0.1049(16) Uani 1 1 d . A .
C77A C 0.3271(5) 0.2842(6) 0.7330(4) 0.107(2) Uani 0.67 1 d P A 1
C77B C 0.4016(10) 0.2557(8) 0.7530(6) 0.077(3) Uani 0.33 1 d P A 2
C78 C 0.3093(4) 0.2743(3) 0.8070(3) 0.1106(16) Uani 1 1 d . . .
H74A H 0.5817 0.3856 0.6106 0.133 Uiso 0.67 1 d P B 1
H74B H 0.6148 0.2817 0.6167 0.133 Uiso 0.67 1 d P C 1
H75A H 0.4490 0.2547 0.6176 0.133 Uiso 0.67 1 d P D 1
H75B H 0.4148 0.3578 0.6084 0.133 Uiso 0.67 1 d P E 1
H76A H 0.4358 0.3657 0.7115 0.133 Uiso 0.67 1 d P F 1
H76B H 0.4784 0.2644 0.7213 0.133 Uiso 0.67 1 d P G 1
H77A H 0.3136 0.2261 0.7202 0.133 Uiso 0.67 1 d P H 1
H77B H 0.2732 0.3286 0.7158 0.133 Uiso 0.67 1 d P I 1
H73A H 0.6587 0.3482 0.5031 0.166 Uiso 0.67 1 d P J 1
H73B H 0.5732 0.2797 0.5073 0.166 Uiso 0.67 1 d P K 1
H73C H 0.5398 0.3849 0.5011 0.166 Uiso 0.67 1 d P L 1
H78A H 0.2377 0.2589 0.8260 0.166 Uiso 0.67 1 d P M 1
H78B H 0.3587 0.2285 0.8258 0.166 Uiso 0.67 1 d P N 1
H78C H 0.3178 0.3322 0.8213 0.166 Uiso 0.67 1 d P O 1
H74C H 0.4369 0.3995 0.5523 0.133 Uiso 0.33 1 d P P 2
H74D H 0.5225 0.4239 0.5896 0.133 Uiso 0.33 1 d P Q 2
H75C H 0.5176 0.2631 0.6272 0.133 Uiso 0.33 1 d P R 2
H75D H 0.4036 0.2891 0.6154 0.133 Uiso 0.33 1 d P S 2
H76C H 0.3679 0.3518 0.7015 0.133 Uiso 0.33 1 d P T 2
H76D H 0.4827 0.3364 0.7127 0.133 Uiso 0.33 1 d P U 2
H77C H 0.4641 0.2411 0.7739 0.133 Uiso 0.33 1 d P V 2
H77D H 0.3897 0.1986 0.7386 0.133 Uiso 0.33 1 d P W 2
H73D H 0.6037 0.3837 0.4848 0.166 Uiso 0.33 1 d P X 2
H73E H 0.6477 0.3131 0.5412 0.166 Uiso 0.33 1 d P Y 2
H73F H 0.5610 0.2871 0.5040 0.166 Uiso 0.33 1 d P Z 2
H78D H 0.3063 0.2243 0.8427 0.166 Uiso 0.33 1 d P A 2
H78E H 0.3170 0.3293 0.8236 0.166 Uiso 0.33 1 d P B 2
H78F H 0.2438 0.2818 0.7883 0.166 Uiso 0.33 1 d P C 2

loop_
_atom_site_aniso_label
_atom_site_aniso_U_11
_atom_site_aniso_U_22
_atom_site_aniso_U_33
_atom_site_aniso_U_23
_atom_site_aniso_U_13
_atom_site_aniso_U_12
Ge1 0.01751(10) 0.01721(10) 0.02052(10) -0.00323(7) -0.00240(7) -0.00286(7)
Ge2 0.01753(10) 0.01617(10) 0.01899(10) -0.00305(7) -0.00333(7) -0.00068(7)
Si1 0.0304(3) 0.0365(3) 0.0280(3) -0.0007(3) 0.0067(2) -0.0020(3)
Si2 0.0303(3) 0.0265(3) 0.0337(3) 0.0025(2) -0.0102(2) 0.0018(2)
Si3 0.0229(3) 0.0239(3) 0.0209(3) -0.0021(2) -0.0002(2) -0.0059(2)
N1 0.0177(8) 0.0215(8) 0.0231(8) -0.0032(6) -0.0003(6) -0.0022(6)
N2 0.0190(8) 0.0273(9) 0.0306(9) -0.0023(7) 0.0005(7) -0.0003(7)
N3 0.0252(9) 0.0223(8) 0.0264(8) -0.0018(7) -0.0045(7) 0.0015(7)
N4 0.0200(8) 0.0272(9) 0.0222(8) 0.0024(7) -0.0029(6) -0.0010(7)
C1 0.0211(9) 0.0213(9) 0.0221(9) -0.0044(7) -0.0005(7) -0.0070(7)
C2 0.0271(10) 0.0220(10) 0.0245(10) -0.0035(8) 0.0004(8) -0.0079(8)
C3 0.0397(13) 0.0218(10) 0.0337(11) -0.0102(9) -0.0040(9) -0.0053(9)
C4 0.0447(14) 0.0337(12) 0.0297(11) -0.0126(9) -0.0048(10) -0.0127(10)
C5 0.0334(12) 0.0346(12) 0.0268(10) -0.0043(9) -0.0076(9) -0.0081(9)
C6 0.0233(10) 0.0232(10) 0.0262(10) -0.0026(8) -0.0030(8) -0.0077(8)
C7 0.0245(10) 0.0292(11) 0.0288(10) -0.0066(8) -0.0101(8) -0.0038(8)
C8 0.0271(11) 0.0302(11) 0.0309(11) -0.0059(9) -0.0109(8) -0.0025(9)
C9 0.0359(13) 0.0320(12) 0.0406(13) -0.0030(10) -0.0147(10) 0.0015(10)
C10 0.0309(12) 0.0449(14) 0.0510(15) -0.0125(12) -0.0168(11) 0.0103(10)
C11 0.0243(11) 0.0543(16) 0.0448(14) -0.0122(12) -0.0074(10) -0.0005(10)
C12 0.0253(11) 0.0402(13) 0.0336(11) -0.0061(10) -0.0082(9) -0.0051(9)
C13 0.0304(11) 0.0292(11) 0.0368(12) 0.0024(9) -0.0083(9) -0.0019(9)
C14 0.0520(16) 0.0445(15) 0.0385(13) -0.0064(11) -0.0015(11) -0.0051(12)
C15 0.0428(14) 0.0346(13) 0.0437(13) 0.0093(10) -0.0148(11) -0.0101(11)
C16 0.0251(12) 0.0468(14) 0.0479(14) -0.0022(11) -0.0014(10) -0.0089(10)
C17 0.0563(18) 0.0565(18) 0.0567(17) -0.0154(14) 0.0019(14) -0.0232(14)
C18 0.0628(19) 0.0640(19) 0.0438(15) -0.0015(13) -0.0026(13) -0.0329(16)
C19 0.0332(11) 0.0169(9) 0.0280(10) -0.0057(8) -0.0039(8) -0.0026(8)
C20 0.0332(12) 0.0217(10) 0.0343(11) -0.0082(9) -0.0039(9) -0.0024(8)
C21 0.0366(13) 0.0260(11) 0.0468(14) -0.0094(10) -0.0084(10) 0.0044(9)
C22 0.0527(15) 0.0220(11) 0.0437(13) -0.0012(10) -0.0160(11) 0.0035(10)
C23 0.0511(15) 0.0257(11) 0.0325(12) -0.0005(9) -0.0056(10) -0.0055(10)
C24 0.0371(12) 0.0226(10) 0.0306(11) -0.0049(8) -0.0025(9) -0.0050(9)
C25 0.0335(12) 0.0311(12) 0.0353(12) -0.0095(9) 0.0011(9) -0.0010(9)
C26 0.0577(18) 0.0485(16) 0.0502(16) -0.0265(13) 0.0106(13) -0.0063(13)
C27 0.0375(13) 0.0413(14) 0.0449(14) -0.0079(11) 0.0017(11) -0.0022(11)
C28 0.0373(13) 0.0334(12) 0.0312(11) -0.0041(9) 0.0031(9) -0.0064(10)
C29 0.0452(18) 0.084(2) 0.099(3) -0.049(2) 0.0111(17) -0.0235(17)
C30 0.0543(17) 0.0572(17) 0.0362(14) -0.0090(12) 0.0065(12) -0.0016(13)
C31 0.0183(9) 0.0179(9) 0.0213(9) -0.0053(7) -0.0014(7) -0.0015(7)
C32 0.0197(9) 0.0197(9) 0.0244(9) -0.0033(7) -0.0019(7) -0.0025(7)
C33 0.0275(11) 0.0272(10) 0.0284(10) -0.0110(8) -0.0071(8) -0.0012(8)
C34 0.0333(12) 0.0269(11) 0.0359(12) -0.0153(9) -0.0058(9) 0.0034(9)
C35 0.0251(11) 0.0253(10) 0.0369(11) -0.0081(9) -0.0078(9) 0.0059(8)
C36 0.0205(9) 0.0202(9) 0.0253(10) -0.0038(7) -0.0039(7) -0.0013(7)
C37 0.0263(10) 0.0186(9) 0.0312(10) -0.0073(8) -0.0096(8) 0.0051(8)
C38 0.0264(11) 0.0261(11) 0.0389(12) -0.0074(9) -0.0109(9) 0.0030(8)
C39 0.0348(13) 0.0369(13) 0.0541(15) -0.0092(11) -0.0225(11) 0.0001(10)
C40 0.0556(16) 0.0377(13) 0.0442(14) -0.0052(11) -0.0301(12) 0.0020(12)
C41 0.0520(15) 0.0301(12) 0.0339(12) -0.0009(9) -0.0147(11) -0.0013(10)
C42 0.0364(12) 0.0205(10) 0.0322(11) -0.0051(8) -0.0097(9) 0.0024(9)
C43 0.0223(11) 0.0394(13) 0.0439(13) -0.0057(10) -0.0068(9) -0.0010(9)
C44 0.0351(14) 0.0595(18) 0.0598(17) -0.0227(14) 0.0003(12) -0.0022(12)
C45 0.0234(11) 0.0414(14) 0.0572(15) -0.0047(12) -0.0075(10) -0.0015(10)
C46 0.0375(13) 0.0292(11) 0.0342(12) 0.0039(9) -0.0075(9) -0.0038(9)
C47 0.0552(17) 0.0492(16) 0.0462(15) 0.0062(12) 0.0030(13) -0.0076(13)
C48 0.0566(17) 0.0349(13) 0.0541(16) -0.0038(12) -0.0119(13) -0.0146(12)
C49 0.0231(10) 0.0184(9) 0.0254(9) -0.0070(7) -0.0068(7) -0.0032(7)
C50 0.0218(10) 0.0229(10) 0.0305(10) -0.0087(8) -0.0048(8) -0.0015(8)
C51 0.0212(10) 0.0326(12) 0.0417(12) -0.0080(10) -0.0036(9) -0.0022(9)
C52 0.0257(11) 0.0335(12) 0.0482(14) -0.0069(10) -0.0157(10) 0.0028(9)
C53 0.0352(12) 0.0259(11) 0.0330(11) -0.0049(9) -0.0140(9) -0.0002(9)
C54 0.0276(10) 0.0225(10) 0.0274(10) -0.0069(8) -0.0070(8) -0.0038(8)
C55 0.0230(10) 0.0305(11) 0.0288(10) -0.0044(8) -0.0034(8) -0.0065(8)
C56 0.0279(12) 0.0439(14) 0.0358(12) -0.0082(10) 0.0012(9) -0.0117(10)
C57 0.0444(14) 0.0309(12) 0.0348(12) -0.0005(9) -0.0041(10) -0.0070(10)
C58 0.0314(11) 0.0302(11) 0.0251(10) -0.0044(8) -0.0048(8) -0.0048(9)
C59 0.0491(15) 0.0341(13) 0.0380(13) -0.0043(10) 0.0021(11) -0.0132(11)
C60 0.0521(16) 0.0468(15) 0.0318(12) -0.0121(11) 0.0002(11) -0.0101(12)
C61 0.0255(11) 0.0296(11) 0.0318(11) -0.0039(9) -0.0006(8) -0.0027(9)
C62 0.0458(14) 0.0392(13) 0.0331(12) 0.0012(10) -0.0034(10) -0.0091(11)
C63 0.0339(14) 0.0665(19) 0.0473(15) 0.0063(13) 0.0009(11) -0.0095(13)
C64 0.070(2) 0.0523(18) 0.0500(17) -0.0136(14) 0.0141(14) 0.0060(15)
C65 0.0298(11) 0.0251(10) 0.0276(10) -0.0044(8) -0.0069(8) -0.0020(8)
C66 0.0530(15) 0.0357(13) 0.0347(12) 0.0027(10) -0.0085(11) -0.0098(11)
C67 0.0440(15) 0.0378(13) 0.0467(14) -0.0089(11) -0.0070(11) 0.0050(11)
C68 0.0458(15) 0.0360(13) 0.0491(14) -0.0027(11) -0.0217(12) 0.0023(11)
C69 0.0216(9) 0.0188(9) 0.0192(9) -0.0019(7) -0.0038(7) -0.0027(7)
C70 0.0213(10) 0.0377(12) 0.0312(11) -0.0036(9) -0.0007(8) -0.0032(9)
C71 0.0415(13) 0.0359(13) 0.0317(12) 0.0026(10) -0.0026(10) -0.0161(10)
C72 0.0334(12) 0.0355(12) 0.0269(11) -0.0092(9) 0.0023(9) -0.0050(9)
C73 0.104(3) 0.101(3) 0.085(3) -0.025(2) -0.025(2) -0.027(3)
C74A 0.067(3) 0.051(3) 0.095(4) -0.012(3) -0.036(3) -0.011(2)
C74B 0.082(8) 0.076(7) 0.066(6) 0.002(5) -0.035(6) -0.022(6)
C75 0.119(4) 0.077(3) 0.103(3) -0.018(2) -0.013(3) -0.036(3)
C76 0.122(4) 0.095(3) 0.103(4) -0.025(3) 0.008(3) -0.055(3)
C77A 0.065(4) 0.140(7) 0.112(6) 0.009(5) -0.018(4) -0.018(4)
C77B 0.079(8) 0.077(8) 0.062(6) 0.007(6) -0.002(6) 0.012(6)
C78 0.115(4) 0.095(3) 0.102(4) 0.018(3) 0.002(3) -0.001(3)

loop_
_atom_type_symbol
_atom_type_description
_atom_type_scat_dispersion_real
_atom_type_scat_dispersion_imag
_atom_type_scat_source
C C 0.0033 0.0016 'International Tables Vol C Tables 4.2.6.8 and 6.1.1.4'
H H 0.0000 0.0000 'International Tables Vol C Tables 4.2.6.8 and 6.1.1.4'
N N 0.0061 0.0033 'International Tables Vol C Tables 4.2.6.8 and 6.1.1.4'
Si Si 0.0817 0.0704 'International Tables Vol C Tables 4.2.6.8 and 6.1.1.4'
Ge Ge 0.1547 1.8001 'International Tables Vol C Tables 4.2.6.8 and 6.1.1.4'

loop_
_geom_angle_atom_site_label_1
_geom_angle_atom_site_label_2
_geom_angle_atom_site_label_3
_geom_angle
N3 Ge1 N1 97.78(7)
N3 Ge1 C1 116.88(8)
N1 Ge1 C1 128.55(7)
N3 Ge1 C69 98.34(8)
N1 Ge1 C69 84.29(7)
C1 Ge1 C69 123.13(7)
N3 Ge1 Ge2 76.03(5)
N1 Ge1 Ge2 47.13(5)
C1 Ge1 Ge2 166.81(6)
C69 Ge1 Ge2 48.32(5)
N1 Ge2 C69 85.01(7)
N1 Ge2 C31 118.18(7)
C69 Ge2 C31 131.50(8)
N1 Ge2 N4 90.80(7)
C69 Ge2 N4 91.29(7)
C31 Ge2 N4 127.05(7)
N1 Ge2 Ge1 47.00(5)
C69 Ge2 Ge1 49.31(5)
C31 Ge2 Ge1 163.37(5)
N4 Ge2 Ge1 66.22(5)
C63 Si1 C62 108.40(12)
C63 Si1 C64 110.06(15)
C62 Si1 C64 109.42(13)
C63 Si1 C61 111.30(11)
C62 Si1 C61 112.58(10)
C64 Si1 C61 105.04(12)
C67 Si2 C66 110.24(12)
C67 Si2 C65 113.89(11)
C66 Si2 C65 108.01(11)
C67 Si2 C68 107.38(12)
C66 Si2 C68 111.05(12)
C65 Si2 C68 106.22(10)
C70 Si3 C71 107.07(11)
C70 Si3 C72 108.11(10)
C71 Si3 C72 107.46(10)
C70 Si3 C69 113.15(9)
C71 Si3 C69 111.56(10)
C72 Si3 C69 109.27(9)
N2 N1 Ge1 118.10(12)
N2 N1 Ge2 126.73(13)
Ge1 N1 Ge2 85.87(6)
C61 N2 N1 119.83(18)
N4 N3 Ge1 106.13(12)
C65 N4 N3 120.43(17)
C65 N4 Ge2 127.94(15)
N3 N4 Ge2 111.61(12)
C2 C1 C6 118.24(18)
C2 C1 Ge1 121.46(15)
C6 C1 Ge1 119.86(14)
C3 C2 C1 119.22(19)
C3 C2 C19 112.89(18)
C1 C2 C19 127.72(18)
C4 C3 C2 122.0(2)
C4 C3 H3 119.0
C2 C3 H3 119.0
C5 C4 C3 118.9(2)
C5 C4 H4 120.5
C3 C4 H4 120.5
C4 C5 C6 121.6(2)
C4 C5 H5 119.2
C6 C5 H5 119.2
C5 C6 C1 119.70(19)
C5 C6 C7 112.15(18)
C1 C6 C7 127.50(18)
C8 C7 C12 120.3(2)
C8 C7 C6 121.00(18)
C12 C7 C6 116.90(18)
C9 C8 C7 118.7(2)
C9 C8 C13 119.8(2)
C7 C8 C13 121.45(19)
C10 C9 C8 121.2(2)
C10 C9 H9 119.4
C8 C9 H9 119.4
C11 C10 C9 119.9(2)
C11 C10 H10 120.0
C9 C10 H10 120.0
C10 C11 C12 121.5(2)
C10 C11 H11 119.3
C12 C11 H11 119.3
C11 C12 C7 118.4(2)
C11 C12 C16 119.4(2)
C7 C12 C16 121.9(2)
C8 C13 C15 113.2(2)
C8 C13 C14 111.11(19)
C15 C13 C14 108.78(19)
C8 C13 H13 107.9
C15 C13 H13 107.9
C14 C13 H13 107.9
C13 C14 H14A 109.5
C13 C14 H14B 109.5
H14A C14 H14B 109.5
C13 C14 H14C 109.5
H14A C14 H14C 109.5
H14B C14 H14C 109.5
C13 C15 H15A 109.5
C13 C15 H15B 109.5
H15A C15 H15B 109.5
C13 C15 H15C 109.5
H15A C15 H15C 109.5
H15B C15 H15C 109.5
C18 C16 C17 110.8(2)
C18 C16 C12 113.0(2)
C17 C16 C12 110.0(2)
C18 C16 H16 107.6
C17 C16 H16 107.6
C12 C16 H16 107.6
C16 C17 H17A 109.5
C16 C17 H17B 109.5
H17A C17 H17B 109.5
C16 C17 H17C 109.5
H17A C17 H17C 109.5
H17B C17 H17C 109.5
C16 C18 H18A 109.5
C16 C18 H18B 109.5
H18A C18 H18B 109.5
C16 C18 H18C 109.5
H18A C18 H18C 109.5
H18B C18 H18C 109.5
C24 C19 C20 120.32(19)
C24 C19 C2 119.57(19)
C20 C19 C2 118.92(18)
C21 C20 C19 118.6(2)
C21 C20 C25 118.3(2)
C19 C20 C25 123.13(19)
C22 C21 C20 121.0(2)
C22 C21 H21 119.5
C20 C21 H21 119.5
C23 C22 C21 120.2(2)
C23 C22 H22 119.9
C21 C22 H22 119.9
C22 C23 C24 121.2(2)
C22 C23 H23 119.4
C24 C23 H23 119.4
C23 C24 C19 118.6(2)
C23 C24 C28 119.2(2)
C19 C24 C28 122.00(19)
C27 C25 C20 112.2(2)
C27 C25 C26 110.0(2)
C20 C25 C26 111.2(2)
C27 C25 H25 107.8
C20 C25 H25 107.8
C26 C25 H25 107.8
C25 C26 H26A 109.5
C25 C26 H26B 109.5
H26A C26 H26B 109.5
C25 C26 H26C 109.5
H26A C26 H26C 109.5
H26B C26 H26C 109.5
C25 C27 H27A 109.5
C25 C27 H27B 109.5
H27A C27 H27B 109.5
C25 C27 H27C 109.5
H27A C27 H27C 109.5
H27B C27 H27C 109.5
C24 C28 C30 113.3(2)
C24 C28 C29 110.3(2)
C30 C28 C29 110.8(2)
C24 C28 H28 107.4
C30 C28 H28 107.4
C29 C28 H28 107.4
C28 C29 H29A 109.5
C28 C29 H29B 109.5
H29A C29 H29B 109.5
C28 C29 H29C 109.5
H29A C29 H29C 109.5
H29B C29 H29C 109.5
C28 C30 H30A 109.5
C28 C30 H30B 109.5
H30A C30 H30B 109.5
C28 C30 H30C 109.5
H30A C30 H30C 109.5
H30B C30 H30C 109.5
C32 C31 C36 117.75(17)
C32 C31 Ge2 124.71(14)
C36 C31 Ge2 116.99(14)
C33 C32 C31 119.60(17)
C33 C32 C49 113.18(17)
C31 C32 C49 127.11(17)
C34 C33 C32 121.83(19)
C34 C33 H33 119.1
C32 C33 H33 119.1
C33 C34 C35 118.51(19)
C33 C34 H34 120.7
C35 C34 H34 120.7
C34 C35 C36 122.05(19)
C34 C35 H35 119.0
C36 C35 H35 119.0
C35 C36 C31 119.55(18)
C35 C36 C37 113.77(17)
C31 C36 C37 126.42(17)
C38 C37 C42 120.52(19)
C38 C37 C36 120.23(18)
C42 C37 C36 118.09(18)
C39 C38 C37 118.5(2)
C39 C38 C43 119.2(2)
C37 C38 C43 122.19(19)
C40 C39 C38 121.2(2)
C40 C39 H39 119.4
C38 C39 H39 119.4
C41 C40 C39 120.1(2)
C41 C40 H40 120.0
C39 C40 H40 120.0
C40 C41 C42 121.3(2)
C40 C41 H41 119.4
C42 C41 H41 119.4
C41 C42 C37 118.3(2)
C41 C42 C46 119.4(2)
C37 C42 C46 122.05(19)
C38 C43 C45 111.3(2)
C38 C43 C44 111.7(2)
C45 C43 C44 109.79(19)
C38 C43 H43 108.0
C45 C43 H43 108.0
C44 C43 H43 108.0
C43 C44 H44A 109.5
C43 C44 H44B 109.5
H44A C44 H44B 109.5
C43 C44 H44C 109.5
H44A C44 H44C 109.5
H44B C44 H44C 109.5
C43 C45 H45A 109.5
C43 C45 H45B 109.5
H45A C45 H45B 109.5
C43 C45 H45C 109.5
H45A C45 H45C 109.5
H45B C45 H45C 109.5
C42 C46 C47 113.3(2)
C42 C46 C48 110.7(2)
C47 C46 C48 108.3(2)
C42 C46 H46 108.1
C47 C46 H46 108.1
C48 C46 H46 108.1
C46 C47 H47A 109.5
C46 C47 H47B 109.5
H47A C47 H47B 109.5
C46 C47 H47C 109.5
H47A C47 H47C 109.5
H47B C47 H47C 109.5
C46 C48 H48A 109.5
C46 C48 H48B 109.5
H48A C48 H48B 109.5
C46 C48 H48C 109.5
H48A C48 H48C 109.5
H48B C48 H48C 109.5
C54 C49 C50 120.81(18)
C54 C49 C32 118.44(17)
C50 C49 C32 120.02(17)
C51 C50 C49 117.77(19)
C51 C50 C55 119.90(18)
C49 C50 C55 122.22(17)
C52 C51 C50 121.8(2)
C52 C51 H51 119.1
C50 C51 H51 119.1
C51 C52 C53 120.2(2)
C51 C52 H52 119.9
C53 C52 H52 119.9
C52 C53 C54 121.0(2)
C52 C53 H53 119.5
C54 C53 H53 119.5
C53 C54 C49 118.45(19)
C53 C54 C58 118.81(18)
C49 C54 C58 122.73(18)
C57 C55 C50 111.82(17)
C57 C55 C56 108.08(18)
C50 C55 C56 113.93(18)
C57 C55 H55 107.6
C50 C55 H55 107.6
C56 C55 H55 107.6
C55 C56 H56A 109.5
C55 C56 H56B 109.5
H56A C56 H56B 109.5
C55 C56 H56C 109.5
H56A C56 H56C 109.5
H56B C56 H56C 109.5
C55 C57 H57A 109.5
C55 C57 H57B 109.5
H57A C57 H57B 109.5
C55 C57 H57C 109.5
H57A C57 H57C 109.5
H57B C57 H57C 109.5
C54 C58 C60 111.32(18)
C54 C58 C59 111.27(18)
C60 C58 C59 110.01(19)
C54 C58 H58 108.0
C60 C58 H58 108.0
C59 C58 H58 108.0
C58 C59 H59A 109.5
C58 C59 H59B 109.5
H59A C59 H59B 109.5
C58 C59 H59C 109.5
H59A C59 H59C 109.5
H59B C59 H59C 109.5
C58 C60 H60A 109.5
C58 C60 H60B 109.5
H60A C60 H60B 109.5
C58 C60 H60C 109.5
H60A C60 H60C 109.5
H60B C60 H60C 109.5
N2 C61 Si1 122.40(17)
N2 C61 H61 118.8
Si1 C61 H61 118.8
Si1 C62 H62A 109.5
Si1 C62 H62B 109.5
H62A C62 H62B 109.5
Si1 C62 H62C 109.5
H62A C62 H62C 109.5
H62B C62 H62C 109.5
Si1 C63 H63A 109.5
Si1 C63 H63B 109.5
H63A C63 H63B 109.5
Si1 C63 H63C 109.5
H63A C63 H63C 109.5
H63B C63 H63C 109.5
Si1 C64 H64A 109.5
Si1 C64 H64B 109.5
H64A C64 H64B 109.5
Si1 C64 H64C 109.5
H64A C64 H64C 109.5
H64B C64 H64C 109.5
N4 C65 Si2 124.31(16)
N4 C65 H65 117.8
Si2 C65 H65 117.8
Si2 C66 H66A 109.5
Si2 C66 H66B 109.5
H66A C66 H66B 109.5
Si2 C66 H66C 109.5
H66A C66 H66C 109.5
H66B C66 H66C 109.5
Si2 C67 H67A 109.5
Si2 C67 H67B 109.5
H67A C67 H67B 109.5
Si2 C67 H67C 109.5
H67A C67 H67C 109.5
H67B C67 H67C 109.5
Si2 C68 H68A 109.5
Si2 C68 H68B 109.5
H68A C68 H68B 109.5
Si2 C68 H68C 109.5
H68A C68 H68C 109.5
H68B C68 H68C 109.5
Si3 C69 Ge2 124.22(10)
Si3 C69 Ge1 116.38(10)
Ge2 C69 Ge1 82.37(7)
Si3 C69 H69 110.3
Ge2 C69 H69 110.3
Ge1 C69 H69 110.3
Si3 C70 H70A 109.5
Si3 C70 H70B 109.5
H70A C70 H70B 109.5
Si3 C70 H70C 109.5
H70A C70 H70C 109.5
H70B C70 H70C 109.5
Si3 C71 H71A 109.5
Si3 C71 H71B 109.5
H71A C71 H71B 109.5
Si3 C71 H71C 109.5
H71A C71 H71C 109.5
H71B C71 H71C 109.5
Si3 C72 H72A 109.5
Si3 C72 H72B 109.5
H72A C72 H72B 109.5
Si3 C72 H72C 109.5
H72A C72 H72C 109.5
H72B C72 H72C 109.5
C74B C73 H73A 135.3
C74A C73 H73A 110.4
C74B C73 H73B 115.2
C74A C73 H73B 110.6
H73A C73 H73B 108.2
C74A C73 H73C 110.4
H73A C73 H73C 108.0
H73B C73 H73C 109.1
C74B C73 H73D 109.7
H73B C73 H73D 115.2
C74B C73 H73E 109.4
H73D C73 H73E 109.3
C74B C73 H73F 109.5
C74A C73 H73F 114.4
H73A C73 H73F 115.1
H73D C73 H73F 109.9
H73E C73 H73F 109.0
C75 C74A H74A 108.2
C73 C74A H74A 108.9
C75 C74A H74B 108.2
C73 C74A H74B 108.7
H74A C74A H74B 106.2
H74D C74A H73E 109.4
H74A C74B H73C 108.8
C75 C74B H74C 108.6
C73 C74B H74C 109.0
C75 C74B H74D 107.2
C73 C74B H74D 109.0
H75B C74B H74D 106.7
H73C C74B H74D 103.9
H74C C74B H74D 105.5
C74B C75 H75A 111.0
C76 C75 H75A 106.0
C74A C75 H75A 106.2
C76 C75 H75B 106.7
C74A C75 H75B 106.3
H75A C75 H75B 104.5
C74B C75 H75C 101.1
C76 C75 H75C 103.3
C76 C75 H75D 100.9
H75C C75 H75D 103.5
C77B C76 H76A 106.4
C77A C76 H76A 105.3
C75 C76 H76A 106.0
C77A C76 H76B 106.2
C75 C76 H76B 106.6
H76A C76 H76B 104.1
C77B C76 H76C 100.0
C75 C76 H76C 102.4
H76C C76 H76D 102.8
C76 C77A C78 117.7(6)
C76 C77A H77A 107.7
C78 C77A H77A 107.7
C76 C77A H77B 109.0
C78 C77A H77B 109.3
H77A C77A H77B 104.6
H76C C77A H77D 119.1
H77D C77A H78F 108.1
H76B C77B H77A 116.8
C76 C77B H77C 106.9
C78 C77B H77C 107.6
H77C C77B H77D 104.6
H78A C78 H78B 108.6
C77A C78 H78C 109.7
C77B C78 H78C 107.5
H78A C78 H78C 106.9
H78B C78 H78C 108.2
C77B C78 H78D 109.9
H78C C78 H78D 113.3
C77A C78 H78E 112.9
C77B C78 H78E 109.6
H78A C78 H78E 105.4
H78B C78 H78E 106.3
H78D C78 H78E 110.1
C77B C78 H78F 109.4
H78C C78 H78F 107.7
H78D C78 H78F 109.0
H78E C78 H78F 108.9

loop_
_geom_bond_atom_site_label_1
_geom_bond_atom_site_label_2
_geom_bond_distance
Ge1 N3 1.8749(17)
Ge1 N1 1.9191(16)
Ge1 C1 1.9722(19)
Ge1 C69 2.0022(18)
Ge1 Ge2 2.6170(3)
Ge2 N1 1.9231(16)
Ge2 C69 1.9720(18)
Ge2 C31 1.9943(18)
Ge2 N4 2.0437(16)
Si1 C63 1.861(3)
Si1 C62 1.864(2)
Si1 C64 1.874(3)
Si1 C61 1.883(2)
Si2 C67 1.850(3)
Si2 C66 1.862(2)
Si2 C65 1.878(2)
Si2 C68 1.881(2)
Si3 C70 1.864(2)
Si3 C71 1.870(2)
Si3 C72 1.875(2)
Si3 C69 1.8827(19)
N1 N2 1.394(2)
N2 C61 1.274(3)
N3 N4 1.341(2)
N4 C65 1.314(3)
C1 C2 1.417(3)
C1 C6 1.419(3)
C2 C3 1.400(3)
C2 C19 1.509(3)
C3 C4 1.376(3)
C3 H3 0.9500
C4 C5 1.376(3)
C4 H4 0.9500
C5 C6 1.396(3)
C5 H5 0.9500
C6 C7 1.509(3)
C7 C8 1.413(3)
C7 C12 1.418(3)
C8 C9 1.394(3)
C8 C13 1.521(3)
C9 C10 1.383(3)
C9 H9 0.9500
C10 C11 1.379(4)
C10 H10 0.9500
C11 C12 1.394(3)
C11 H11 0.9500
C12 C16 1.534(3)
C13 C15 1.526(3)
C13 C14 1.534(3)
C13 H13 1.0000
C14 H14A 0.9800
C14 H14B 0.9800
C14 H14C 0.9800
C15 H15A 0.9800
C15 H15B 0.9800
C15 H15C 0.9800
C16 C18 1.526(4)
C16 C17 1.528(4)
C16 H16 1.0000
C17 H17A 0.9800
C17 H17B 0.9800
C17 H17C 0.9800
C18 H18A 0.9800
C18 H18B 0.9800
C18 H18C 0.9800
C19 C24 1.412(3)
C19 C20 1.415(3)
C20 C21 1.399(3)
C20 C25 1.527(3)
C21 C22 1.381(3)
C21 H21 0.9500
C22 C23 1.378(4)
C22 H22 0.9500
C23 C24 1.398(3)
C23 H23 0.9500
C24 C28 1.522(3)
C25 C27 1.527(3)
C25 C26 1.538(3)
C25 H25 1.0000
C26 H26A 0.9800
C26 H26B 0.9800
C26 H26C 0.9800
C27 H27A 0.9800
C27 H27B 0.9800
C27 H27C 0.9800
C28 C30 1.521(3)
C28 C29 1.524(4)
C28 H28 1.0000
C29 H29A 0.9800
C29 H29B 0.9800
C29 H29C 0.9800
C30 H30A 0.9800
C30 H30B 0.9800
C30 H30C 0.9800
C31 C32 1.415(3)
C31 C36 1.425(3)
C32 C33 1.404(3)
C32 C49 1.504(3)
C33 C34 1.378(3)
C33 H33 0.9500
C34 C35 1.379(3)
C34 H34 0.9500
C35 C36 1.394(3)
C35 H35 0.9500
C36 C37 1.506(3)
C37 C38 1.408(3)
C37 C42 1.418(3)
C38 C39 1.398(3)
C38 C43 1.517(3)
C39 C40 1.382(4)
C39 H39 0.9500
C40 C41 1.380(4)
C40 H40 0.9500
C41 C42 1.396(3)
C41 H41 0.9500
C42 C46 1.527(3)
C43 C45 1.525(3)
C43 C44 1.535(3)
C43 H43 1.0000
C44 H44A 0.9800
C44 H44B 0.9800
C44 H44C 0.9800
C45 H45A 0.9800
C45 H45B 0.9800
C45 H45C 0.9800
C46 C47 1.529(3)
C46 C48 1.534(3)
C46 H46 1.0000
C47 H47A 0.9800
C47 H47B 0.9800
C47 H47C 0.9800
C48 H48A 0.9800
C48 H48B 0.9800
C48 H48C 0.9800
C49 C54 1.414(3)
C49 C50 1.418(3)
C50 C51 1.394(3)
C50 C55 1.530(3)
C51 C52 1.379(3)
C51 H51 0.9500
C52 C53 1.379(3)
C52 H52 0.9500
C53 C54 1.398(3)
C53 H53 0.9500
C54 C58 1.524(3)
C55 C57 1.529(3)
C55 C56 1.536(3)
C55 H55 1.0000
C56 H56A 0.9800
C56 H56B 0.9800
C56 H56C 0.9800
C57 H57A 0.9800
C57 H57B 0.9800
C57 H57C 0.9800
C58 C60 1.530(3)
C58 C59 1.535(3)
C58 H58 1.0000
C59 H59A 0.9800
C59 H59B 0.9800
C59 H59C 0.9800
C60 H60A 0.9800
C60 H60B 0.9800
C60 H60C 0.9800
C61 H61 0.9500
C62 H62A 0.9800
C62 H62B 0.9800
C62 H62C 0.9800
C63 H63A 0.9800
C63 H63B 0.9800
C63 H63C 0.9800
C64 H64A 0.9800
C64 H64B 0.9800
C64 H64C 0.9800
C65 H65 0.9500
C66 H66A 0.9800
C66 H66B 0.9800
C66 H66C 0.9800
C67 H67A 0.9800
C67 H67B 0.9800
C67 H67C 0.9800
C68 H68A 0.9800
C68 H68B 0.9800
C68 H68C 0.9800
C69 H69 1.0000
C70 H70A 0.9800
C70 H70B 0.9800
C70 H70C 0.9800
C71 H71A 0.9800
C71 H71B 0.9800
C71 H71C 0.9800
C72 H72A 0.9800
C72 H72B 0.9800
C72 H72C 0.9800
C73 C74B 1.547(13)
C73 C74A 1.555(7)
C73 H73A 0.9744
C73 H73B 0.9614
C73 H73C 0.9627
C73 H73D 0.9556
C73 H73E 0.9664
C73 H73F 0.9588
C74A C75 1.401(7)
C74A H74A 0.9667
C74A H74B 0.9703
C74B C75 1.397(11)
C74B H74C 0.9724
C74B H74D 0.9722
C75 C76 1.402(6)
C75 H75A 0.9753
C75 H75B 0.9710
C75 H75C 0.9569
C75 H75D 0.9804
C76 C77B 1.243(11)
C76 C77A 1.396(8)
C76 H76A 0.9802
C76 H76B 0.9715
C76 H76C 0.9572
C76 H76D 0.9847
C77A C78 1.477(9)
C77A H77A 0.9854
C77A H77B 0.9726
C77B C78 1.509(12)
C77B H77C 0.9613
C77B H77D 0.9804
C78 H78A 0.9736
C78 H78B 0.9574
C78 H78C 0.9776
C78 H78D 0.9559
C78 H78E 0.9573
C78 H78F 0.9694
